data_9013791
loop_
_publ_author_name
'Peterson, R. C.'
'Valyashko, E.'
'Wang, R.'

_publ_section_title
;The atomic structure of (H3O)Fe3+(SO4)2 and rhomboclase,
 (H5O2)Fe3+(SO4)2*2H2O Locality: Alcoparrosa, Chile
;
_journal_name_full 'The Canadian Mineralogist'
_journal_page_first 625
_journal_page_last 634
_journal_paper_doi 10.3749/canmin.47.3.625
_journal_volume 47
_journal_year 2009
_chemical_compound_source 'Alcoparrosa, Chile'
_chemical_formula_sum 'Fe H9 O12 S2'
_chemical_name_mineral Rhomboclase
_space_group_IT_number 62
_symmetry_space_group_name_Hall '-P 2ac 2n'
_symmetry_space_group_name_H-M 'P n m a'
_cell_angle_alpha 90
_cell_angle_beta 90
_cell_angle_gamma 90
_cell_formula_units_Z 4
_cell_length_a 9.6870
_cell_length_b 18.2040
_cell_length_c 5.4250
_cell_volume 956.656
_database_code_amcsd 0006292
_diffrn_ambient_temperature 180
_exptl_crystal_density_diffrn 2.229
_cod_depositor_comments
;
         Z inserted to be consistent with given formula
        Water oxygen atoms renamed so that they are treated as oxygens
                                          miguel
;
_cod_original_formula_sum 'Fe S2 O12 H9'
_cod_database_code 9013791

loop_
_space_group_symop_operation_xyz
x,y,z
x,1/2-y,z
-x,1/2+y,-z
1/2-x,1/2+y,1/2+z
1/2+x,1/2-y,1/2-z
1/2+x,y,1/2-z
1/2-x,-y,1/2+z
-x,-y,-z

loop_
_atom_site_aniso_label
_atom_site_aniso_U_11
_atom_site_aniso_U_22
_atom_site_aniso_U_33
_atom_site_aniso_U_12
_atom_site_aniso_U_13
_atom_site_aniso_U_23
Fe 0.00900 0.01500 0.00800 0.00100 0.00000 -0.00100
S 0.00900 0.01500 0.00800 0.00000 0.00000 0.00000
O1 0.01100 0.01700 0.01400 0.00100 0.00300 -0.00100
O2 0.01000 0.02400 0.01200 -0.00500 0.00200 -0.00100
O3 0.01900 0.02100 0.01200 0.00500 -0.00500 -0.00200
O4 0.01300 0.01900 0.01200 -0.00500 0.00000 0.00200
O11 0.01300 0.02100 0.01200 -0.00300 0.00100 -0.00200
O12 0.02200 0.01800 0.06000 0.00000 0.01000 0.00000
O13a 0.02300 0.01700 0.03200 0.00000 -0.00400 0.00000
O13b 0.02300 0.01700 0.03200 0.00000 -0.00400 0.00000

loop_
_atom_site_label
_atom_site_fract_x
_atom_site_fract_y
_atom_site_fract_z
_atom_site_occupancy
_atom_site_U_iso_or_equiv
Fe 0.00000 0.00000 0.00000 1.00000 0.01000
S 0.23530 0.08860 0.29230 1.00000 0.01100
O1 0.32270 0.02320 0.34170 1.00000 0.01400
O2 0.09300 0.06080 0.24820 1.00000 0.01500
O3 0.28700 0.12810 0.07800 1.00000 0.01800
O4 0.22720 0.13530 0.51140 1.00000 0.01500
O11 0.49040 0.09030 0.72620 1.00000 0.01500
O12 0.63340 0.25000 0.54490 1.00000 0.03300
O13a 0.38500 0.25000 0.60560 0.86000 0.02400
O13b 0.39100 0.25000 0.48000 0.14000 0.02400
H1 0.42800 0.09650 0.81700 1.00000 0.03100
H2 0.56500 0.10150 0.78700 1.00000 0.03900
H3 0.68100 0.21310 0.51000 1.00000 0.04500
H4 0.33700 0.21050 0.55200 1.00000 0.04500
H5 0.49500 0.25000 0.56000 1.00000 0.04500

loop_
_cod_related_entry_id
_cod_related_entry_database
_cod_related_entry_code
1 AMCSD 0006292
